data_1566720
loop_
_publ_author_name
'Su, Chang-Yuan'
'Yao, Yefeng'
'Zhang, Zhixu'
'Wang, Ying'
'Chen, Ming'
'Huang, Pei-Zhi'
'Zhang, Yi'
'Qiao, Wencheng'
'Fu, Da-Wei'

_publ_section_title
;
 The construction of a two-dimensional organic-inorganic hybrid double
 perovskite ferroelastic with high Tc and narrow band gap
;
_journal_name_full 'Chemical Science'
_journal_paper_doi 10.1039/D1SC07045B
_journal_year 2022
_chemical_formula_sum 'C20 H56 Ag Bi Br8 N4'
_chemical_formula_weight 1308.81
_space_group_crystal_system triclinic
_space_group_IT_number 2
_space_group_name_Hall '-P 1'
_space_group_name_H-M_alt 'P -1'
_atom_sites_solution_hydrogens geom
_audit_creation_method SHELXL-2014/7
_audit_update_record
;
2021-10-14 deposited with the CCDC.	2022-03-25 downloaded from the CCDC.
;
_cell_angle_alpha 73.253(3)
_cell_angle_beta 88.908(3)
_cell_angle_gamma 87.415(3)
_cell_formula_units_Z 1
_cell_length_a 8.4797(6)
_cell_length_b 8.7683(6)
_cell_length_c 13.9411(9)
_cell_measurement_reflns_used 9746
_cell_measurement_temperature 150(2)
_cell_measurement_theta_max 25.71
_cell_measurement_theta_min 2.4
_cell_volume 991.56(12)
_computing_structure_refinement 'SHELXL-2014/7 (Sheldrick, 2014)'
_diffrn_ambient_temperature 150(2)
_diffrn_measured_fraction_theta_full 0.999
_diffrn_measured_fraction_theta_max 0.997
_diffrn_measurement_device_type 'Bruker APEX-II CCD'
_diffrn_measurement_method '\f and \w scans'
_diffrn_radiation_type MoK\a
_diffrn_radiation_wavelength 0.71073
_diffrn_reflns_av_R_equivalents 0.1416
_diffrn_reflns_av_unetI/netI 0.0793
_diffrn_reflns_Laue_measured_fraction_full 0.999
_diffrn_reflns_Laue_measured_fraction_max 0.997
_diffrn_reflns_limit_h_max 12
_diffrn_reflns_limit_h_min -12
_diffrn_reflns_limit_k_max 12
_diffrn_reflns_limit_k_min -12
_diffrn_reflns_limit_l_max 19
_diffrn_reflns_limit_l_min -20
_diffrn_reflns_number 58003
_diffrn_reflns_point_group_measured_fraction_full 0.999
_diffrn_reflns_point_group_measured_fraction_max 0.997
_diffrn_reflns_theta_full 25.242
_diffrn_reflns_theta_max 30.725
_diffrn_reflns_theta_min 2.404
_exptl_absorpt_coefficient_mu 13.000
_exptl_crystal_colour yellow
_exptl_crystal_density_diffrn 2.192
_exptl_crystal_description block
_exptl_crystal_F_000 614
_refine_diff_density_max 4.354
_refine_diff_density_min -4.516
_refine_diff_density_rms 0.332
_refine_ls_extinction_method none
_refine_ls_goodness_of_fit_ref 1.095
_refine_ls_hydrogen_treatment constr
_refine_ls_matrix_type full
_refine_ls_number_parameters 129
_refine_ls_number_reflns 6152
_refine_ls_number_restraints 129
_refine_ls_restrained_S_all 1.087
_refine_ls_R_factor_all 0.1587
_refine_ls_R_factor_gt 0.1097
_refine_ls_shift/su_max 0.000
_refine_ls_shift/su_mean 0.000
_refine_ls_structure_factor_coef Fsqd
_refine_ls_weighting_details 'w=1/[\s^2^(Fo^2^)+(0.1191P)^2^+25.7539P] where P=(Fo^2^+2Fc^2^)/3'
_refine_ls_weighting_scheme calc
_refine_ls_wR_factor_gt 0.2828
_refine_ls_wR_factor_ref 0.3188
_reflns_Friedel_coverage 0.000
_reflns_number_gt 3943
_reflns_number_total 6152
_reflns_threshold_expression 'I > 2\s(I)'
_cod_data_source_file d1sc07045b3.cif
_cod_data_source_block P-1
_cod_database_code 1566720
_shelx_shelxl_version_number 2014/7
_shelx_space_group_comment
;
The symmetry employed for this shelxl refinement is uniquely defined
by the following loop, which should always be used as a source of
symmetry information in preference to the above space-group names.
They are only intended as comments.
;

loop_
_space_group_symop_operation_xyz
'x, y, z'
'-x, -y, -z'

loop_
_atom_site_label
_atom_site_type_symbol
_atom_site_fract_x
_atom_site_fract_y
_atom_site_fract_z
_atom_site_U_iso_or_equiv
_atom_site_adp_type
_atom_site_occupancy
_atom_site_site_symmetry_order
_atom_site_calc_flag
_atom_site_refinement_flags_posn
_atom_site_refinement_flags_adp
_atom_site_refinement_flags_occupancy
_atom_site_disorder_assembly
_atom_site_disorder_group
C1 C 0.914(4) 0.664(5) 0.269(2) 0.114(3) Uani 1 1 d . U . . .
H1A H 0.8481 0.7628 0.2613 0.136 Uiso 1 1 calc R U . . .
H1B H 0.8455 0.5723 0.2972 0.136 Uiso 1 1 calc R U . . .
Bi1 Bi 0.5000 0.5000 0.5000 0.0479(3) Uani 1 2 d S . P . .
Ag1 Ag 1.0000 1.0000 0.5000 0.0894(8) Uani 1 2 d S . P . .
Br1 Br 0.2638(4) 0.7082(4) 0.5441(2) 0.1158(13) Uani 1 1 d . . . . .
Br2 Br 0.2556(4) 0.2924(4) 0.4837(2) 0.0989(9) Uani 1 1 d . . . . .
Br3 Br 0.4577(2) 0.6663(3) 0.29467(15) 0.0696(5) Uani 1 1 d . . . . .
Br4 Br 0.9621(3) 0.9502(3) 0.68803(19) 0.0790(6) Uani 1 1 d . . . . .
N1 N 1.044(3) 0.658(3) 0.3421(18) 0.114(3) Uani 1 1 d . . . . .
H1C H 1.0319 0.5735 0.3974 0.170 Uiso 1 1 calc R U . . .
H1D H 1.0402 0.7497 0.3602 0.170 Uiso 1 1 calc R U . . .
H1E H 1.1388 0.6469 0.3126 0.170 Uiso 1 1 calc R U . . .
C2 C 0.978(4) 0.658(5) 0.165(2) 0.114(3) Uani 1 1 d . U . . .
N2 N 0.560(3) 0.968(3) 0.6572(17) 0.092(6) Uani 1 1 d . . . . .
H2A H 0.6484 0.9556 0.6953 0.138 Uiso 1 1 calc R U . . .
H2B H 0.5445 1.0730 0.6229 0.138 Uiso 1 1 calc R U . . .
H2C H 0.5724 0.9095 0.6132 0.138 Uiso 1 1 calc R U . . .
C3 C 1.073(4) 0.805(4) 0.118(2) 0.114(3) Uani 1 1 d . U . . .
H3A H 1.1613 0.8064 0.1622 0.170 Uiso 1 1 calc R U . . .
H3B H 1.0045 0.9007 0.1107 0.170 Uiso 1 1 calc R U . . .
H3C H 1.1131 0.8015 0.0527 0.170 Uiso 1 1 calc R U . . .
C6 C 0.477(4) 0.815(4) 0.8337(16) 0.114(3) Uani 1 1 d D U . . .
C7 C 0.407(5) 0.908(5) 0.7300(18) 0.148(10) Uani 1 1 d D U . . .
H7A H 0.3429 0.8379 0.7033 0.177 Uiso 1 1 calc R U . . .
H7B H 0.3391 1.0002 0.7355 0.177 Uiso 1 1 calc R U . . .
C8 C 0.569(4) 0.909(4) 0.883(2) 0.114(3) Uani 1 1 d . U . . .
H8A H 0.5483 0.8740 0.9557 0.170 Uiso 1 1 calc R U . . .
H8B H 0.5371 1.0224 0.8569 0.170 Uiso 1 1 calc R U . . .
H8C H 0.6815 0.8943 0.8706 0.170 Uiso 1 1 calc R U . . .
C4 C 1.067(7) 0.526(6) 0.165(4) 0.195(15) Uani 1 1 d . U . . .
H4A H 1.0365 0.4371 0.2224 0.292 Uiso 1 1 calc R U . . .
H4B H 1.1789 0.5459 0.1708 0.292 Uiso 1 1 calc R U . . .
H4C H 1.0507 0.4984 0.1029 0.292 Uiso 1 1 calc R U . . .
C5 C 0.839(6) 0.670(8) 0.101(4) 0.207(16) Uani 1 1 d . U . . .
H5A H 0.8438 0.5833 0.0699 0.311 Uiso 1 1 calc R U . . .
H5B H 0.8366 0.7729 0.0487 0.311 Uiso 1 1 calc R U . . .
H5C H 0.7427 0.6634 0.1421 0.311 Uiso 1 1 calc R U . . .
C9 C 0.327(5) 0.774(7) 0.901(4) 0.192(15) Uani 1 1 d . U . . .
H9A H 0.3448 0.6712 0.9514 0.287 Uiso 1 1 calc R U . . .
H9B H 0.2371 0.7678 0.8589 0.287 Uiso 1 1 calc R U . . .
H9C H 0.3040 0.8572 0.9338 0.287 Uiso 1 1 calc R U . . .
C10 C 0.574(4) 0.687(4) 0.835(2) 0.114(3) Uani 1 1 d . U . . .
H10A H 0.6824 0.7215 0.8194 0.170 Uiso 1 1 calc R U . . .
H10B H 0.5391 0.6376 0.7846 0.170 Uiso 1 1 calc R U . . .
H10C H 0.5709 0.6094 0.9014 0.170 Uiso 1 1 calc R U . . .

loop_
_atom_site_aniso_label
_atom_site_aniso_U_11
_atom_site_aniso_U_22
_atom_site_aniso_U_33
_atom_site_aniso_U_23
_atom_site_aniso_U_13
_atom_site_aniso_U_12
C1 0.125(8) 0.144(9) 0.077(6) -0.040(6) 0.006(5) -0.007(7)
Bi1 0.0482(4) 0.0454(4) 0.0499(5) -0.0140(3) 0.0029(3) -0.0007(3)
Ag1 0.0873(17) 0.113(2) 0.0822(16) -0.0539(15) -0.0273(13) 0.0264(15)
Br1 0.1088(19) 0.171(3) 0.0753(14) -0.0611(17) -0.0290(13) 0.093(2)
Br2 0.1056(19) 0.1040(18) 0.0878(16) -0.0198(13) -0.0056(14) -0.0594(16)
Br3 0.0669(11) 0.0752(12) 0.0563(10) -0.0024(8) -0.0058(8) 0.0010(9)
Br4 0.0746(13) 0.0808(13) 0.0911(15) -0.0425(12) -0.0166(11) 0.0200(10)
N1 0.125(8) 0.144(9) 0.077(6) -0.040(6) 0.006(5) -0.007(7)
C2 0.125(8) 0.144(9) 0.077(6) -0.040(6) 0.006(5) -0.007(7)
N2 0.095(14) 0.090(14) 0.087(14) -0.018(11) 0.026(11) -0.015(11)
C3 0.125(8) 0.144(9) 0.077(6) -0.040(6) 0.006(5) -0.007(7)
C6 0.125(8) 0.144(9) 0.077(6) -0.040(6) 0.006(5) -0.007(7)
C7 0.15(2) 0.19(2) 0.116(14) -0.065(14) -0.034(14) 0.024(18)
C8 0.125(8) 0.144(9) 0.077(6) -0.040(6) 0.006(5) -0.007(7)
C4 0.25(4) 0.149(13) 0.22(4) -0.11(3) 0.03(3) 0.01(2)
C5 0.17(3) 0.35(5) 0.13(2) -0.09(3) -0.03(2) -0.07(2)
C9 0.081(18) 0.27(4) 0.19(3) -0.01(3) 0.024(18) -0.002(15)
C10 0.125(8) 0.144(9) 0.077(6) -0.040(6) 0.006(5) -0.007(7)

loop_
_atom_type_symbol
_atom_type_description
_atom_type_scat_dispersion_real
_atom_type_scat_dispersion_imag
_atom_type_scat_source
C C 0.0033 0.0016 'International Tables Vol C Tables 4.2.6.8 and 6.1.1.4'
H H 0.0000 0.0000 'International Tables Vol C Tables 4.2.6.8 and 6.1.1.4'
N N 0.0061 0.0033 'International Tables Vol C Tables 4.2.6.8 and 6.1.1.4'
Br Br -0.2901 2.4595 'International Tables Vol C Tables 4.2.6.8 and 6.1.1.4'
Ag Ag -0.8971 1.1015 'International Tables Vol C Tables 4.2.6.8 and 6.1.1.4'
Bi Bi -4.1077 10.2566 'International Tables Vol C Tables 4.2.6.8 and 6.1.1.4'

loop_
_geom_angle_atom_site_label_1
_geom_angle_atom_site_label_2
_geom_angle_atom_site_label_3
_geom_angle
_geom_angle_site_symmetry_1
_geom_angle_site_symmetry_3
_geom_angle_publ_flag
N1 C1 C2 112(3) . . ?
N1 C1 H1A 109.2 . . ?
C2 C1 H1A 109.2 . . ?
N1 C1 H1B 109.2 . . ?
C2 C1 H1B 109.2 . . ?
H1A C1 H1B 107.9 . . ?
Br1 Bi1 Br1 180.0 2_666 . ?
Br1 Bi1 Br3 92.26(7) 2_666 . ?
Br1 Bi1 Br3 87.74(7) . . ?
Br1 Bi1 Br3 87.74(7) 2_666 2_666 ?
Br1 Bi1 Br3 92.26(7) . 2_666 ?
Br3 Bi1 Br3 180.00(8) . 2_666 ?
Br1 Bi1 Br2 88.43(11) 2_666 2_666 ?
Br1 Bi1 Br2 91.57(11) . 2_666 ?
Br3 Bi1 Br2 91.07(7) . 2_666 ?
Br3 Bi1 Br2 88.93(7) 2_666 2_666 ?
Br1 Bi1 Br2 91.57(11) 2_666 . ?
Br1 Bi1 Br2 88.43(11) . . ?
Br3 Bi1 Br2 88.93(7) . . ?
Br3 Bi1 Br2 91.07(7) 2_666 . ?
Br2 Bi1 Br2 180.0 2_666 . ?
Br4 Ag1 Br4 180.0 2_776 . ?
C1 N1 H1C 109.5 . . ?
C1 N1 H1D 109.5 . . ?
H1C N1 H1D 109.5 . . ?
C1 N1 H1E 109.5 . . ?
H1C N1 H1E 109.5 . . ?
H1D N1 H1E 109.5 . . ?
C4 C2 C5 110(4) . . ?
C4 C2 C3 109(4) . . ?
C5 C2 C3 107(3) . . ?
C4 C2 C1 115(4) . . ?
C5 C2 C1 106(3) . . ?
C3 C2 C1 109(3) . . ?
C7 N2 H2A 109.5 . . ?
C7 N2 H2B 109.5 . . ?
H2A N2 H2B 109.5 . . ?
C7 N2 H2C 109.5 . . ?
H2A N2 H2C 109.5 . . ?
H2B N2 H2C 109.5 . . ?
C2 C3 H3A 109.5 . . ?
C2 C3 H3B 109.5 . . ?
H3A C3 H3B 109.5 . . ?
C2 C3 H3C 109.5 . . ?
H3A C3 H3C 109.5 . . ?
H3B C3 H3C 109.5 . . ?
C10 C6 C8 104(3) . . ?
C10 C6 C9 114(3) . . ?
C8 C6 C9 104(3) . . ?
C10 C6 C7 116(3) . . ?
C8 C6 C7 116(3) . . ?
C9 C6 C7 102(3) . . ?
N2 C7 C6 105(2) . . ?
N2 C7 H7A 110.7 . . ?
C6 C7 H7A 110.7 . . ?
N2 C7 H7B 110.7 . . ?
C6 C7 H7B 110.7 . . ?
H7A C7 H7B 108.8 . . ?
C6 C8 H8A 109.5 . . ?
C6 C8 H8B 109.5 . . ?
H8A C8 H8B 109.5 . . ?
C6 C8 H8C 109.5 . . ?
H8A C8 H8C 109.5 . . ?
H8B C8 H8C 109.5 . . ?
C2 C4 H4A 109.5 . . ?
C2 C4 H4B 109.5 . . ?
H4A C4 H4B 109.5 . . ?
C2 C4 H4C 109.5 . . ?
H4A C4 H4C 109.5 . . ?
H4B C4 H4C 109.5 . . ?
C2 C5 H5A 109.5 . . ?
C2 C5 H5B 109.5 . . ?
H5A C5 H5B 109.5 . . ?
C2 C5 H5C 109.5 . . ?
H5A C5 H5C 109.5 . . ?
H5B C5 H5C 109.5 . . ?
C6 C9 H9A 109.5 . . ?
C6 C9 H9B 109.5 . . ?
H9A C9 H9B 109.5 . . ?
C6 C9 H9C 109.5 . . ?
H9A C9 H9C 109.5 . . ?
H9B C9 H9C 109.5 . . ?
C6 C10 H10A 109.5 . . ?
C6 C10 H10B 109.5 . . ?
H10A C10 H10B 109.5 . . ?
C6 C10 H10C 109.5 . . ?
H10A C10 H10C 109.5 . . ?
H10B C10 H10C 109.5 . . ?

loop_
_geom_bond_atom_site_label_1
_geom_bond_atom_site_label_2
_geom_bond_distance
_geom_bond_site_symmetry_2
_geom_bond_publ_flag
C1 N1 1.50(4) . ?
C1 C2 1.56(4) . ?
C1 H1A 0.9900 . ?
C1 H1B 0.9900 . ?
Bi1 Br1 2.827(2) 2_666 ?
Bi1 Br1 2.827(2) . ?
Bi1 Br3 2.8347(19) . ?
Bi1 Br3 2.8348(19) 2_666 ?
Bi1 Br2 2.873(2) 2_666 ?
Bi1 Br2 2.873(2) . ?
Ag1 Br4 2.547(3) 2_776 ?
Ag1 Br4 2.547(3) . ?
N1 H1C 0.9100 . ?
N1 H1D 0.9100 . ?
N1 H1E 0.9100 . ?
C2 C4 1.35(5) . ?
C2 C5 1.47(5) . ?
C2 C3 1.52(5) . ?
N2 C7 1.64(4) . ?
N2 H2A 0.9100 . ?
N2 H2B 0.9100 . ?
N2 H2C 0.9100 . ?
C3 H3A 0.9800 . ?
C3 H3B 0.9800 . ?
C3 H3C 0.9800 . ?
C6 C10 1.36(4) . ?
C6 C8 1.47(4) . ?
C6 C9 1.56(5) . ?
C6 C7 1.5561(10) . ?
C7 H7A 0.9900 . ?
C7 H7B 0.9900 . ?
C8 H8A 0.9800 . ?
C8 H8B 0.9800 . ?
C8 H8C 0.9800 . ?
C4 H4A 0.9800 . ?
C4 H4B 0.9800 . ?
C4 H4C 0.9800 . ?
C5 H5A 0.9800 . ?
C5 H5B 0.9800 . ?
C5 H5C 0.9800 . ?
C9 H9A 0.9800 . ?
C9 H9B 0.9800 . ?
C9 H9C 0.9800 . ?
C10 H10A 0.9800 . ?
C10 H10B 0.9800 . ?
C10 H10C 0.9800 . ?

loop_
_geom_hbond_atom_site_label_D
_geom_hbond_atom_site_label_H
_geom_hbond_atom_site_label_A
_geom_hbond_distance_DH
_geom_hbond_distance_HA
_geom_hbond_distance_DA
_geom_hbond_angle_DHA
_geom_hbond_site_symmetry_A
C7 H7A Br1 0.99 2.87 3.77(4) 150.7 .
N2 H2C Br2 0.91 2.86 3.70(2) 154.4 2_666
N2 H2B Br3 0.91 2.84 3.45(2) 126.1 2_676
N2 H2B Br1 0.91 3.05 3.71(2) 131.2 2_676
N2 H2A Br4 0.91 2.66 3.43(2) 143.6 .
N1 H1E Br3 0.91 2.72 3.56(3) 153.6 1_655
N1 H1D Br4 0.91 2.52 3.34(3) 149.7 2_776
N1 H1D Br2 0.91 3.25 3.58(3) 103.8 2_666
N1 H1D Br1 0.91 3.14 3.55(3) 109.2 1_655
N1 H1C Br2 0.91 3.01 3.65(3) 129.0 1_655
C1 H1B Br1 0.99 2.97 3.88(4) 154.2 2_666

loop_
_geom_torsion_atom_site_label_1
_geom_torsion_atom_site_label_2
_geom_torsion_atom_site_label_3
_geom_torsion_atom_site_label_4
_geom_torsion
_geom_torsion_site_symmetry_1
_geom_torsion_site_symmetry_2
_geom_torsion_site_symmetry_3
_geom_torsion_site_symmetry_4
_geom_torsion_publ_flag
N1 C1 C2 C4 60(5) . . . . ?
N1 C1 C2 C5 -178(4) . . . . ?
N1 C1 C2 C3 -63(4) . . . . ?
C10 C6 C7 N2 -60(4) . . . . ?
C8 C6 C7 N2 63(4) . . . . ?
C9 C6 C7 N2 176(3) . . . . ?
